data_4077763
loop_
_publ_author_name
'Tschinkl, Martin'
'Schier, Annette'
'Riede, J\"urgen'
'Gabba\"i, Fran\,cois P.'

_publ_section_title
;
 Complexation of DMF and DMSO by a Monodentate Organomercurial Lewis Acid
;
_journal_issue 10
_journal_name_full Organometallics
_journal_page_first 2040
_journal_paper_doi 10.1021/om990081b
_journal_volume 18
_journal_year 1999
_chemical_formula_sum 'C8 H6 Cl F5 Hg O S'
_chemical_formula_weight 481.23
_chemical_name_systematic
; 
 ? 
;
_space_group_IT_number 14
_symmetry_cell_setting monoclinic
_symmetry_space_group_name_Hall '-P 2yn'
_symmetry_space_group_name_H-M 'P 1 21/n 1'
_atom_sites_solution_hydrogens geom
_atom_sites_solution_primary direct
_atom_sites_solution_secondary difmap
_audit_creation_method SHELXL
_cell_angle_alpha 90.00
_cell_angle_beta 105.41(1)
_cell_angle_gamma 90.00
_cell_formula_units_Z 4
_cell_length_a 13.693(1)
_cell_length_b 6.292(1)
_cell_length_c 14.120(1)
_cell_measurement_reflns_used 25
_cell_measurement_temperature 203(2)
_cell_volume 1172.8(2)
_computing_cell_refinement 'Enraf Nonius CAD4'
_computing_data_collection 'Enraf Nonius CAD4'
_computing_data_reduction CADSHEL
_computing_molecular_graphics SIEMENS-XTL-PLUS
_computing_publication_material 'SHELXL-93 (Sheldrick, 1993)'
_computing_structure_refinement 'SHELXL-93 (Sheldrick, 1993)'
_computing_structure_solution 'SHELXS-86 (Sheldrick, 1990)'
_diffrn_ambient_temperature 203(2)
_diffrn_measurement_device 'Enraf Nonius CAD4'
_diffrn_measurement_method omega-scans
_diffrn_radiation_monochromator graphite
_diffrn_radiation_source 'fine-focus sealed tube'
_diffrn_radiation_type MoK\a
_diffrn_radiation_wavelength 0.71073
_diffrn_reflns_av_R_equivalents 0.0214
_diffrn_reflns_av_sigmaI/netI 0.0206
_diffrn_reflns_limit_h_max 16
_diffrn_reflns_limit_h_min 0
_diffrn_reflns_limit_k_max 7
_diffrn_reflns_limit_k_min -7
_diffrn_reflns_limit_l_max 16
_diffrn_reflns_limit_l_min -17
_diffrn_reflns_number 4555
_diffrn_reflns_theta_max 25.97
_diffrn_reflns_theta_min 2.42
_diffrn_standards_interval_time '3600 s'
_diffrn_standards_number 3
_exptl_absorpt_coefficient_mu 13.573
_exptl_absorpt_correction_type DIFABS
_exptl_crystal_colour colorless
_exptl_crystal_density_diffrn 2.725
_exptl_crystal_F_000 880
_exptl_crystal_size_max 0.5
_exptl_crystal_size_mid 0.2
_exptl_crystal_size_min 0.1
_refine_diff_density_max 1.496
_refine_diff_density_min -2.926
_refine_diff_density_rms 0.201
_refine_ls_extinction_method none
_refine_ls_goodness_of_fit_all 1.042
_refine_ls_goodness_of_fit_obs 1.072
_refine_ls_hydrogen_treatment riding
_refine_ls_matrix_type full
_refine_ls_number_parameters 154
_refine_ls_number_reflns 2222
_refine_ls_number_restraints 0
_refine_ls_restrained_S_all 1.099
_refine_ls_restrained_S_obs 1.072
_refine_ls_R_factor_all 0.0370
_refine_ls_R_factor_obs 0.0318
_refine_ls_shift/esd_max 0.000
_refine_ls_shift/esd_mean 0.000
_refine_ls_structure_factor_coef Fsqd
_refine_ls_weighting_details 'w=1/[\s^2^(Fo^2^)+(0.0692P)^2^+0.5606P] where P=(Fo^2^+2Fc^2^)/3'
_refine_ls_weighting_scheme calc
_refine_ls_wR_factor_all 0.0906
_refine_ls_wR_factor_obs 0.0833
_reflns_number_observed 2051
_reflns_number_total 2297
_reflns_observed_criterion >2sigma(I)
_cod_data_source_file om990081b.cif
_cod_data_source_block compound_2
_cod_depositor_comments
;
The following automatic conversions were performed:

'_refine_ls_weighting_scheme' value 'calc
w=1/[\s^2^(Fo^2^)+(0.0692P)^2^+0.5606P] where P=(Fo^2^+2Fc^2^)/3' was
changed to 'calc'. New tag '_refine_ls_weighting_details' was
created. The value of the new tag was set to
'w=1/[\s^2^(Fo^2^)+(0.0692P)^2^+0.5606P] where P=(Fo^2^+2Fc^2^)/3'.

Automatic conversion script
Id: cif_fix_values 3143 2015-03-26 13:38:13Z robertas 
;
_cod_original_sg_symbol_H-M P2(1)/n
_cod_database_code 4077763

loop_
_symmetry_equiv_pos_as_xyz
'x, y, z'
'-x+1/2, y+1/2, -z+1/2'
'-x, -y, -z'
'x-1/2, -y-1/2, z-1/2'

loop_
_atom_site_aniso_label
_atom_site_aniso_U_11
_atom_site_aniso_U_22
_atom_site_aniso_U_33
_atom_site_aniso_U_23
_atom_site_aniso_U_13
_atom_site_aniso_U_12
Hg 0.0263(2) 0.0281(2) 0.0260(2) -0.00286(8) 0.00726(10) -0.00098(7)
Cl 0.0488(9) 0.0275(7) 0.0240(7) -0.0011(5) 0.0085(6) 0.0059(6)
C1 0.025(3) 0.033(3) 0.024(3) -0.003(2) 0.011(2) 0.001(2)
C2 0.024(2) 0.030(3) 0.032(3) 0.003(3) 0.009(2) -0.002(2)
C3 0.031(3) 0.033(3) 0.037(3) -0.007(3) 0.013(2) 0.002(2)
C4 0.034(3) 0.043(3) 0.029(3) -0.001(3) 0.012(2) 0.001(3)
C5 0.033(3) 0.042(3) 0.029(3) 0.007(3) 0.004(2) 0.002(3)
C6 0.023(2) 0.035(3) 0.035(3) 0.003(3) 0.005(2) 0.005(2)
F2 0.051(2) 0.038(2) 0.047(2) 0.015(2) 0.021(2) 0.016(2)
F3 0.061(2) 0.040(2) 0.058(3) -0.008(2) 0.030(2) 0.016(2)
F4 0.057(3) 0.075(3) 0.034(2) -0.002(2) 0.022(2) 0.006(2)
F5 0.065(3) 0.057(3) 0.045(2) 0.025(2) 0.019(2) 0.016(2)
F6 0.057(2) 0.036(2) 0.055(2) 0.009(2) 0.023(2) 0.023(2)
S 0.0258(6) 0.0380(8) 0.0279(7) -0.0052(6) 0.0044(5) 0.0009(5)
O 0.025(2) 0.042(2) 0.036(2) -0.004(2) 0.008(2) 0.000(2)
C7 0.046(4) 0.047(4) 0.069(5) 0.020(4) 0.030(4) 0.008(3)
C8 0.046(4) 0.045(4) 0.039(3) 0.005(3) 0.005(3) 0.016(3)

loop_
_atom_site_label
_atom_site_type_symbol
_atom_site_fract_x
_atom_site_fract_y
_atom_site_fract_z
_atom_site_U_iso_or_equiv
_atom_site_thermal_displace_type
_atom_site_occupancy
_atom_site_calc_flag
_atom_site_refinement_flags
Hg Hg 0.288699(14) 0.07865(3) 0.159549(14) 0.02674(12) Uani 1 d .
Cl Cl 0.27223(13) 0.1051(2) 0.31860(11) 0.0336(3) Uani 1 d .
C1 C 0.3300(4) 0.0374(10) 0.0291(4) 0.0267(11) Uani 1 d .
C2 C 0.3814(4) -0.1400(10) 0.0133(4) 0.0287(11) Uani 1 d .
C3 C 0.4061(4) -0.1737(10) -0.0735(5) 0.0329(12) Uani 1 d .
C4 C 0.3824(5) -0.0225(11) -0.1458(5) 0.0344(13) Uani 1 d .
C5 C 0.3327(4) 0.1605(11) -0.1317(4) 0.0355(13) Uani 1 d .
C6 C 0.3076(4) 0.1875(10) -0.0447(4) 0.0314(12) Uani 1 d .
F2 F 0.4099(3) -0.2875(6) 0.0846(3) 0.0439(9) Uani 1 d .
F3 F 0.4560(3) -0.3503(7) -0.0869(3) 0.0503(10) Uani 1 d .
F4 F 0.4084(3) -0.0493(7) -0.2299(3) 0.0534(11) Uani 1 d .
F5 F 0.3094(3) 0.3070(7) -0.2034(3) 0.0548(11) Uani 1 d .
F6 F 0.2584(3) 0.3668(6) -0.0344(3) 0.0478(10) Uani 1 d .
S S 0.03313(10) 0.2001(2) 0.14679(11) 0.0311(3) Uani 1 d .
O O 0.1013(3) 0.1434(7) 0.0817(3) 0.0345(9) Uani 1 d .
C7 C -0.0185(6) -0.0435(12) 0.1736(7) 0.051(2) Uani 1 d .
H71 H 0.0330(6) -0.1256(12) 0.2180(7) 0.077 Uiso 1 d R
H72 H -0.0725(6) -0.0145(12) 0.2034(7) 0.077 Uiso 1 d R
H73 H -0.0445(6) -0.1220(12) 0.1139(7) 0.077 Uiso 1 d R
C8 C -0.0797(5) 0.3027(12) 0.0663(5) 0.045(2) Uani 1 d .
H81 H -0.0666(5) 0.4400(12) 0.0427(5) 0.067 Uiso 1 d R
H82 H -0.1028(5) 0.2077(12) 0.0117(5) 0.067 Uiso 1 d R
H83 H -0.1308(5) 0.3153(12) 0.1012(5) 0.067 Uiso 1 d R

loop_
_atom_type_symbol
_atom_type_description
_atom_type_scat_dispersion_real
_atom_type_scat_dispersion_imag
_atom_type_scat_source
C C 0.0033 0.0016 'International Tables Vol C Tables 4.2.6.8 and 6.1.1.4'
H H 0.0000 0.0000 'International Tables Vol C Tables 4.2.6.8 and 6.1.1.4'
O O 0.0106 0.0060 'International Tables Vol C Tables 4.2.6.8 and 6.1.1.4'
F F 0.0171 0.0103 'International Tables Vol C Tables 4.2.6.8 and 6.1.1.4'
S S 0.1246 0.1234 'International Tables Vol C Tables 4.2.6.8 and 6.1.1.4'
Cl Cl 0.1484 0.1585 'International Tables Vol C Tables 4.2.6.8 and 6.1.1.4'
Hg Hg -2.3894 9.2266 'International Tables Vol C Tables 4.2.6.8 and 6.1.1.4'

loop_
_geom_angle_atom_site_label_1
_geom_angle_atom_site_label_2
_geom_angle_atom_site_label_3
_geom_angle
C1 Hg Cl 169.7(2)
C1 Hg O 96.8(2)
Cl Hg O 93.46(10)
C2 C1 C6 117.1(5)
C2 C1 Hg 121.2(4)
C6 C1 Hg 121.6(4)
F2 C2 C1 120.0(5)
F2 C2 C3 118.0(5)
C1 C2 C3 122.1(6)
F3 C3 C4 119.8(6)
F3 C3 C2 120.6(6)
C4 C3 C2 119.5(6)
F4 C4 C3 120.5(6)
F4 C4 C5 119.5(6)
C3 C4 C5 120.0(6)
F5 C5 C6 121.6(6)
F5 C5 C4 119.5(6)
C6 C5 C4 119.0(6)
F6 C6 C5 117.0(5)
F6 C6 C1 120.8(5)
C5 C6 C1 122.2(6)
O S C7 105.7(3)
O S C8 105.6(3)
C7 S C8 97.0(4)
S O Hg 119.3(2)
S C7 H71 109.9(3)
S C7 H72 109.0(3)
H71 C7 H72 109.5
S C7 H73 109.5(3)
H71 C7 H73 109.5
H72 C7 H73 109.5
S C8 H81 109.8(3)
S C8 H82 109.4(2)
H81 C8 H82 109.5
S C8 H83 109.3(2)
H81 C8 H83 109.5
H82 C8 H83 109.5

loop_
_geom_bond_atom_site_label_1
_geom_bond_atom_site_label_2
_geom_bond_distance
Hg C1 2.081(6)
Hg Cl 2.322(2)
Hg O 2.542(4)
C1 C2 1.369(8)
C1 C6 1.379(9)
C2 F2 1.348(7)
C2 C3 1.372(8)
C3 F3 1.344(7)
C3 C4 1.371(9)
C4 F4 1.338(7)
C4 C5 1.378(10)
C5 F5 1.344(7)
C5 C6 1.372(9)
C6 F6 1.341(7)
S O 1.516(4)
S C7 1.770(8)
S C8 1.778(6)
C7 H71 0.96
C7 H72 0.96
C7 H73 0.96
C8 H81 0.96
C8 H82 0.96
C8 H83 0.96
